data_2217043
loop_
_publ_author_name
'Chen, Hong-Feng'
'Chen, Hong-Yu'
'Chen, Xia'
'Batsanov, Andrei S.'
'Fang, Qi'

_publ_section_title (Croconato-\k^2^<i>O</i>,<i>O</i>')bis(1,10-phenanthroline-\k^2^<i>N</i>,<i>N</i>')manganese(II)
_journal_coeditor_code FJ2088
_journal_issue 1
_journal_name_full 'Acta Crystallographica Section E'
_journal_page_first m172
_journal_page_last m172
_journal_paper_doi 10.1107/S1600536807065841
_journal_volume 64
_journal_year 2008
_chemical_formula_iupac '[Mn (C5 O5) (C12 H8 N2)2]'
_chemical_formula_moiety 'C29 H16 Mn N4 O5'
_chemical_formula_sum 'C29 H16 Mn N4 O5'
_chemical_formula_weight 555.40
_chemical_name_systematic
;
(Croconato-\k^2^O,O')bis(1,10-phenanthroline-\k^2^N,N')manganese(II)
;
_space_group_IT_number 15
_symmetry_cell_setting monoclinic
_symmetry_space_group_name_Hall '-C 2yc'
_symmetry_space_group_name_H-M 'C 1 2/c 1'
_atom_sites_solution_hydrogens difmap
_atom_sites_solution_primary direct
_atom_sites_solution_secondary difmap
_audit_creation_method SHELXL-97
_cell_angle_alpha 90.00
_cell_angle_beta 109.8850(10)
_cell_angle_gamma 90.00
_cell_formula_units_Z 4
_cell_length_a 14.9185(6)
_cell_length_b 10.3749(4)
_cell_length_c 16.0859(6)
_cell_measurement_reflns_used 6761
_cell_measurement_temperature 120(2)
_cell_measurement_theta_max 29.99
_cell_measurement_theta_min 2.44
_cell_volume 2341.30(16)
_computing_cell_refinement 'SMART (Bruker, 1997)'
_computing_data_collection 'SMART (Bruker, 1997)'
_computing_data_reduction 'SAINT (Bruker, 1999)'
_computing_molecular_graphics 'SHELXTL (Bruker, 1997)'
_computing_publication_material 'SHELXTL (Bruker, 1997)'
_computing_structure_refinement 'SHELXL97 (Sheldrick, 1997)'
_computing_structure_solution 'SHELXS97 (Sheldrick, 1997)'
_diffrn_ambient_temperature 120(2)
_diffrn_detector_area_resol_mean 8
_diffrn_measured_fraction_theta_full 0.983
_diffrn_measured_fraction_theta_max 0.983
_diffrn_measurement_device_type 'Siemens SMART 1K CCD area-detector'
_diffrn_measurement_method '\f and \w'
_diffrn_radiation_monochromator graphite
_diffrn_radiation_source 'fine-focus sealed tube'
_diffrn_radiation_type MoK\a
_diffrn_radiation_wavelength 0.71073
_diffrn_reflns_av_R_equivalents 0.0195
_diffrn_reflns_av_sigmaI/netI 0.0131
_diffrn_reflns_limit_h_max 20
_diffrn_reflns_limit_h_min -20
_diffrn_reflns_limit_k_max 14
_diffrn_reflns_limit_k_min -14
_diffrn_reflns_limit_l_max 22
_diffrn_reflns_limit_l_min -22
_diffrn_reflns_number 16256
_diffrn_reflns_theta_full 29.99
_diffrn_reflns_theta_max 29.99
_diffrn_reflns_theta_min 2.44
_diffrn_standards_number 0
_exptl_absorpt_coefficient_mu 0.616
_exptl_absorpt_correction_T_max 0.7457
_exptl_absorpt_correction_T_min 0.6165
_exptl_absorpt_correction_type multi-scan
_exptl_absorpt_process_details '(SADABS; Bruker, 2006)'
_exptl_crystal_colour green
_exptl_crystal_density_diffrn 1.576
_exptl_crystal_density_method 'not measured'
_exptl_crystal_description parallelepiped
_exptl_crystal_F_000 1132
_exptl_crystal_size_max 0.44
_exptl_crystal_size_mid 0.33
_exptl_crystal_size_min 0.22
_refine_diff_density_max 0.503
_refine_diff_density_min -0.224
_refine_ls_extinction_method none
_refine_ls_goodness_of_fit_ref 1.056
_refine_ls_hydrogen_treatment refall
_refine_ls_matrix_type full
_refine_ls_number_parameters 210
_refine_ls_number_reflns 3356
_refine_ls_number_restraints 0
_refine_ls_restrained_S_all 1.056
_refine_ls_R_factor_all 0.0276
_refine_ls_R_factor_gt 0.0264
_refine_ls_shift/su_max 0.001
_refine_ls_shift/su_mean 0.000
_refine_ls_structure_factor_coef Fsqd
_refine_ls_weighting_details 'calc w=1/[\s^2^(Fo^2^)+(0.0494P)^2^+1.5339P] where P=(Fo^2^+2Fc^2^)/3'
_refine_ls_weighting_scheme calc
_refine_ls_wR_factor_gt 0.0797
_refine_ls_wR_factor_ref 0.0811
_reflns_number_gt 3214
_reflns_number_total 3356
_reflns_threshold_expression I>2\s(I)
_cod_data_source_file fj2088.cif
_cod_data_source_block I
_cod_depositor_comments
;
The following automatic conversions were performed:
'_symmetry_cell_setting' value 'Monoclinic' changed to 'monoclinic'
according to '/home/saulius/struct/CIF-dictionaries/cif_core.dic'
dictionary named 'cif_core.dic' version 2.4.1 from 2010-06-29.

Automatic conversion script
Id: cif_fix_enum 1527 2010-12-29 10:47:43Z saulius 

The following automatic conversions were performed:

'_symmetry_cell_setting' value 'Monoclinic' changed to 'monoclinic'
according to /home/saulius/struct/CIF-dictionaries/cif_core.dic
dictionary named 'cif_core.dic' version 2.4.1 from 2010-06-29.

Automatic conversion script
Id: cif_fix_values 1715 2011-07-08 13:25:40Z adriana 
;
_cod_original_sg_symbol_H-M 'C 2/c'
_cod_database_code 2217043
_cod_database_fobs_code 2217043

loop_
_symmetry_equiv_pos_as_xyz
'x, y, z'
'-x, y, -z+1/2'
'x+1/2, y+1/2, z'
'-x+1/2, y+1/2, -z+1/2'
'-x, -y, -z'
'x, -y, z-1/2'
'-x+1/2, -y+1/2, -z'
'x+1/2, -y+1/2, z-1/2'

loop_
_atom_site_type_symbol
_atom_site_label
_atom_site_fract_x
_atom_site_fract_y
_atom_site_fract_z
_atom_site_U_iso_or_equiv
_atom_site_adp_type
_atom_site_calc_flag
_atom_site_refinement_flags
_atom_site_occupancy
Mn Mn1 0.5000 0.26400(2) 0.2500 0.01622(7) Uani d S 1
O O1 0.59885(5) 0.43062(7) 0.28042(5) 0.02103(16) Uani d . 1
O O2 0.67021(6) 0.70377(9) 0.30364(6) 0.02748(18) Uani d . 1
O O3 0.5000 0.87022(11) 0.2500 0.0219(2) Uani d S 1
N N1 0.62594(6) 0.15684(8) 0.34684(6) 0.01795(16) Uani d . 1
N N2 0.46304(6) 0.23245(8) 0.37113(6) 0.01674(17) Uani d . 1
C C1 0.70739(7) 0.12417(11) 0.33554(7) 0.0215(2) Uani d . 1
H H1 0.7115(10) 0.1353(15) 0.2787(10) 0.025(4) Uiso d . 1
C C2 0.78638(8) 0.07591(11) 0.40428(8) 0.0236(2) Uani d . 1
H H2 0.8456(12) 0.0555(17) 0.3931(11) 0.035(4) Uiso d . 1
C C3 0.78032(7) 0.05937(10) 0.48675(8) 0.0216(2) Uani d . 1
H H3 0.8314(10) 0.0290(15) 0.5356(10) 0.023(3) Uiso d . 1
C C10 0.69459(7) 0.09129(10) 0.50113(7) 0.01780(18) Uani d . 1
C C9 0.61971(7) 0.14089(9) 0.42867(6) 0.01610(18) Uani d . 1
C C11 0.53204(6) 0.17845(9) 0.44123(6) 0.01574(18) Uani d . 1
C C12 0.52078(7) 0.15896(10) 0.52374(6) 0.01709(18) Uani d . 1
C C5 0.59808(7) 0.10556(10) 0.59570(7) 0.01991(19) Uani d . 1
H H5 0.5877(11) 0.0922(15) 0.6492(11) 0.030(4) Uiso d . 1
C C4 0.68188(7) 0.07441(10) 0.58486(7) 0.02041(19) Uani d . 1
H H4 0.7324(11) 0.0420(15) 0.6319(10) 0.023(3) Uiso d . 1
C C6 0.43206(7) 0.19283(10) 0.53119(7) 0.01892(19) Uani d . 1
H H6 0.4204(11) 0.1750(15) 0.5844(11) 0.027(4) Uiso d . 1
C C7 0.36277(8) 0.24697(10) 0.45998(7) 0.0194(2) Uani d . 1
H H7 0.3036(12) 0.2722(14) 0.4624(11) 0.025(4) Uiso d . 1
C C8 0.38134(7) 0.26697(10) 0.38121(7) 0.01831(19) Uani d . 1
H H8 0.3372(10) 0.3074(14) 0.3314(10) 0.020(3) Uiso d . 1
C C13 0.55136(6) 0.53447(10) 0.26577(6) 0.01663(18) Uani d . 1
C C14 0.58663(7) 0.66724(10) 0.27693(6) 0.01791(18) Uani d . 1
C C15 0.5000 0.75179(14) 0.2500 0.0172(3) Uani d S 1

loop_
_atom_site_aniso_label
_atom_site_aniso_U_11
_atom_site_aniso_U_22
_atom_site_aniso_U_33
_atom_site_aniso_U_12
_atom_site_aniso_U_13
_atom_site_aniso_U_23
Mn1 0.01278(11) 0.02053(12) 0.01434(11) 0.000 0.00330(8) 0.000
O1 0.0128(3) 0.0224(4) 0.0243(4) 0.0014(3) 0.0017(3) -0.0019(3)
O2 0.0147(3) 0.0294(4) 0.0350(4) -0.0044(3) 0.0041(3) -0.0040(3)
O3 0.0248(5) 0.0215(5) 0.0198(5) 0.000 0.0083(4) 0.000
N1 0.0156(4) 0.0193(4) 0.0190(4) 0.0014(3) 0.0061(3) 0.0006(3)
N2 0.0132(4) 0.0201(4) 0.0156(4) 0.0011(3) 0.0031(3) 0.0006(3)
C1 0.0192(5) 0.0234(5) 0.0236(5) 0.0032(4) 0.0094(4) 0.0018(4)
C2 0.0167(4) 0.0249(5) 0.0301(5) 0.0047(4) 0.0090(4) 0.0017(4)
C3 0.0147(4) 0.0218(5) 0.0256(5) 0.0033(3) 0.0034(4) 0.0011(4)
C10 0.0144(4) 0.0173(4) 0.0193(4) 0.0003(3) 0.0025(3) -0.0004(3)
C9 0.0136(4) 0.0160(4) 0.0175(4) -0.0001(3) 0.0037(3) -0.0007(3)
C11 0.0130(4) 0.0167(4) 0.0160(4) -0.0004(3) 0.0030(3) -0.0010(3)
C12 0.0155(4) 0.0186(4) 0.0155(4) -0.0010(3) 0.0032(3) -0.0021(3)
C5 0.0198(4) 0.0228(5) 0.0147(4) 0.0001(4) 0.0027(3) -0.0005(3)
C4 0.0174(4) 0.0219(5) 0.0176(4) 0.0012(3) 0.0003(3) 0.0003(3)
C6 0.0179(4) 0.0228(5) 0.0161(4) -0.0019(4) 0.0060(3) -0.0030(4)
C7 0.0150(4) 0.0239(5) 0.0196(5) 0.0005(3) 0.0064(4) -0.0022(3)
C8 0.0138(4) 0.0220(5) 0.0181(5) 0.0012(3) 0.0040(3) 0.0002(3)
C13 0.0119(4) 0.0230(4) 0.0134(4) -0.0001(3) 0.0023(3) -0.0011(3)
C14 0.0139(4) 0.0232(5) 0.0157(4) -0.0009(3) 0.0040(3) -0.0018(3)
C15 0.0150(6) 0.0234(6) 0.0130(6) 0.000 0.0046(5) 0.000

loop_
_atom_type_symbol
_atom_type_description
_atom_type_scat_dispersion_real
_atom_type_scat_dispersion_imag
_atom_type_scat_source
C C 0.0033 0.0016 'International Tables Vol C Tables 4.2.6.8 and 6.1.1.4'
H H 0.0000 0.0000 'International Tables Vol C Tables 4.2.6.8 and 6.1.1.4'
N N 0.0061 0.0033 'International Tables Vol C Tables 4.2.6.8 and 6.1.1.4'
O O 0.0106 0.0060 'International Tables Vol C Tables 4.2.6.8 and 6.1.1.4'
Mn Mn 0.3368 0.7283 'International Tables Vol C Tables 4.2.6.8 and 6.1.1.4'

loop_
_geom_angle_atom_site_label_1
_geom_angle_atom_site_label_2
_geom_angle_atom_site_label_3
_geom_angle_site_symmetry_1
_geom_angle_site_symmetry_3
_geom_angle
O1 Mn1 O1 . 2_655 77.48(4)
O1 Mn1 N2 . . 105.44(3)
O1 Mn1 N2 2_655 . 87.91(3)
O1 Mn1 N2 . 2_655 87.91(3)
O1 Mn1 N2 2_655 2_655 105.44(3)
N2 Mn1 N2 . 2_655 163.06(5)
O1 Mn1 N1 . 2_655 149.62(3)
O1 Mn1 N1 2_655 2_655 84.13(3)
N2 Mn1 N1 . 2_655 97.74(3)
N2 Mn1 N1 2_655 2_655 73.85(3)
O1 Mn1 N1 . . 84.13(3)
O1 Mn1 N1 2_655 . 149.62(3)
N2 Mn1 N1 . . 73.85(3)
N2 Mn1 N1 2_655 . 97.74(3)
N1 Mn1 N1 2_655 . 121.66(5)
C13 O1 Mn1 . . 109.53(6)
C1 N1 C9 . . 117.82(9)
C1 N1 Mn1 . . 127.48(7)
C9 N1 Mn1 . . 114.11(6)
C8 N2 C11 . . 118.35(9)
C8 N2 Mn1 . . 125.26(7)
C11 N2 Mn1 . . 116.32(7)
N1 C1 C2 . . 122.87(10)
N1 C1 H1 . . 117.6(9)
C2 C1 H1 . . 119.5(9)
C3 C2 C1 . . 119.50(10)
C3 C2 H2 . . 120.6(10)
C1 C2 H2 . . 119.9(10)
C2 C3 C10 . . 119.33(9)
C2 C3 H3 . . 123.1(9)
C10 C3 H3 . . 117.5(9)
C9 C10 C3 . . 117.18(9)
C9 C10 C4 . . 120.06(9)
C3 C10 C4 . . 122.76(9)
N1 C9 C10 . . 123.29(9)
N1 C9 C11 . . 117.77(8)
C10 C9 C11 . . 118.94(9)
N2 C11 C12 . . 122.72(9)
N2 C11 C9 . . 117.44(9)
C12 C11 C9 . . 119.84(8)
C11 C12 C6 . . 117.37(9)
C11 C12 C5 . . 119.60(9)
C6 C12 C5 . . 123.03(9)
C4 C5 C12 . . 120.61(9)
C4 C5 H5 . . 122.0(10)
C12 C5 H5 . . 117.3(10)
C5 C4 C10 . . 120.87(9)
C5 C4 H4 . . 120.5(9)
C10 C4 H4 . . 118.6(9)
C7 C6 C12 . . 119.42(9)
C7 C6 H6 . . 121.0(9)
C12 C6 H6 . . 119.5(9)
C6 C7 C8 . . 119.34(10)
C6 C7 H7 . . 122.2(10)
C8 C7 H7 . . 118.5(10)
N2 C8 C7 . . 122.73(10)
N2 C8 H8 . . 114.7(9)
C7 C8 H8 . . 122.5(9)
O1 C13 C13 . 2_655 121.73(5)
O1 C13 C14 . . 128.51(8)
C13 C13 C14 2_655 . 109.76(5)
O2 C14 C13 . . 127.67(10)
O2 C14 C15 . . 126.27(10)
C13 C14 C15 . . 106.06(8)
O3 C15 C14 . 2_655 125.82(6)
O3 C15 C14 . . 125.82(6)
C14 C15 C14 2_655 . 108.36(12)

loop_
_geom_bond_atom_site_label_1
_geom_bond_atom_site_label_2
_geom_bond_site_symmetry_2
_geom_bond_distance
Mn1 O1 . 2.2163(8)
Mn1 O1 2_655 2.2163(8)
Mn1 N2 . 2.2222(9)
Mn1 N2 2_655 2.2222(9)
Mn1 N1 2_655 2.2807(9)
Mn1 N1 . 2.2807(9)
O1 C13 . 1.2668(12)
O2 C14 . 1.2323(12)
O3 C15 . 1.2287(18)
N1 C1 . 1.3322(13)
N1 C9 . 1.3607(13)
N2 C8 . 1.3321(13)
N2 C11 . 1.3621(12)
C1 C2 . 1.4055(15)
C1 H1 . 0.944(16)
C2 C3 . 1.3709(16)
C2 H2 . 0.982(17)
C3 C10 . 1.4143(14)
C3 H3 . 0.943(15)
C10 C9 . 1.4091(13)
C10 C4 . 1.4333(15)
C9 C11 . 1.4433(13)
C11 C12 . 1.4080(13)
C12 C6 . 1.4134(13)
C12 C5 . 1.4383(13)
C5 C4 . 1.3587(15)
C5 H5 . 0.934(17)
C4 H4 . 0.931(15)
C6 C7 . 1.3750(15)
C6 H6 . 0.947(16)
C7 C8 . 1.4015(15)
C7 H7 . 0.934(17)
C8 H8 . 0.945(14)
C13 C13 2_655 1.4412(18)
C13 C14 . 1.4637(14)
C14 C15 . 1.4989(13)
C15 C14 2_655 1.4989(13)
